data_4129667
loop_
_publ_author_name
'Pinkowicz, Dawid'
'Southerland, Heather I.'
'Avenda\~no, Carolina'
'Prosvirin, Andrey'
'Sanders, Codi'
'Wernsdorfer, Wolfgang'
'Pedersen, Kasper S.'
'Dreiser, Jan'
'Cl\'erac, Rodolphe'
'Nehrkorn, Joscha'
'Simeoni, Giovanna G.'
'Schnegg, Alexander'
'Holldack, Karsten'
'Dunbar, Kim R.'

_publ_section_title
;
 Cyanide Single-Molecule Magnets Exhibiting Solvent Dependent Reversible
 &quot;On&quot; and &quot;Off&quot; Exchange Bias Behavior.
;
_journal_issue 45
_journal_name_full 'Journal of the American Chemical Society'
_journal_page_first 14406
_journal_page_last 14422
_journal_paper_doi 10.1021/jacs.5b09378
_journal_volume 137
_journal_year 2015
_chemical_formula_sum 'C114 H90 N9 O0.4 P6 Ru'
_chemical_formula_weight 1879.24
_space_group_IT_number 60
_space_group_name_Hall '-P 2n 2ab'
_space_group_name_H-M_alt 'P b c n'
_symmetry_cell_setting orthorhombic
_symmetry_space_group_name_H-M 'P b c n'
_atom_sites_solution_hydrogens geom
_atom_sites_solution_primary direct
_atom_sites_solution_secondary difmap
_audit_creation_method SHELXL-97
_cell_angle_alpha 90.00
_cell_angle_beta 90.00
_cell_angle_gamma 90.00
_cell_formula_units_Z 4
_cell_length_a 23.839(3)
_cell_length_b 20.368(2)
_cell_length_c 19.348(2)
_cell_measurement_temperature 110(2)
_cell_volume 9394.5(18)
_computing_structure_refinement 'SHELXL-97 (Sheldrick, 2008)'
_diffrn_ambient_temperature 110(2)
_diffrn_measured_fraction_theta_full 0.997
_diffrn_measured_fraction_theta_max 0.997
_diffrn_radiation_monochromator graphite
_diffrn_radiation_source 'fine-focus sealed tube'
_diffrn_radiation_type MoK\a
_diffrn_radiation_wavelength 0.71073
_diffrn_reflns_av_R_equivalents 0.0723
_diffrn_reflns_av_sigmaI/netI 0.0636
_diffrn_reflns_limit_h_max 29
_diffrn_reflns_limit_h_min -24
_diffrn_reflns_limit_k_max 25
_diffrn_reflns_limit_k_min -18
_diffrn_reflns_limit_l_max 23
_diffrn_reflns_limit_l_min -21
_diffrn_reflns_number 39952
_diffrn_reflns_theta_full 26.12
_diffrn_reflns_theta_max 26.12
_diffrn_reflns_theta_min 1.68
_exptl_absorpt_coefficient_mu 0.326
_exptl_absorpt_correction_T_max 0.7453
_exptl_absorpt_correction_T_min 0.6975
_exptl_absorpt_correction_type multi-scan
_exptl_absorpt_process_details SADABS
_exptl_crystal_colour yellow
_exptl_crystal_density_diffrn 1.330
_exptl_crystal_density_method 'not measured'
_exptl_crystal_description block
_exptl_crystal_F_000 3896.8
_exptl_crystal_size_max 0.10
_exptl_crystal_size_mid 0.09
_exptl_crystal_size_min 0.05
_refine_diff_density_max 0.392
_refine_diff_density_min -0.524
_refine_diff_density_rms 0.070
_refine_ls_extinction_method none
_refine_ls_goodness_of_fit_ref 1.011
_refine_ls_hydrogen_treatment riding
_refine_ls_matrix_type full
_refine_ls_number_parameters 596
_refine_ls_number_reflns 9324
_refine_ls_number_restraints 0
_refine_ls_restrained_S_all 1.011
_refine_ls_R_factor_all 0.0695
_refine_ls_R_factor_gt 0.0412
_refine_ls_shift/su_max 0.000
_refine_ls_shift/su_mean 0.000
_refine_ls_structure_factor_coef Fsqd
_refine_ls_weighting_details 'calc w=1/[\s^2^(Fo^2^)+(0.0330P)^2^+4.0573P] where P=(Fo^2^+2Fc^2^)/3'
_refine_ls_weighting_scheme calc
_refine_ls_wR_factor_gt 0.0827
_refine_ls_wR_factor_ref 0.0933
_reflns_number_gt 6725
_reflns_number_total 9324
_reflns_threshold_expression >2\s(I)
_cod_data_source_file ja5b09378_si_009.cif
_cod_data_source_block ppn3rucn6_xprep
_cod_original_cell_volume 9394.3(18)
_cod_original_sg_symbol_H-M Pbcn
_cod_original_formula_sum 'C114 H90 N9 O0.40 P6 Ru'
_cod_database_code 4129667

loop_
_symmetry_equiv_pos_as_xyz
'x, y, z'
'x+1/2, -y+1/2, -z'
'-x, y, -z+1/2'
'-x+1/2, -y+1/2, z+1/2'
'-x, -y, -z'
'-x-1/2, y-1/2, z'
'x, -y, z-1/2'
'x-1/2, y-1/2, -z-1/2'

loop_
_atom_site_label
_atom_site_type_symbol
_atom_site_fract_x
_atom_site_fract_y
_atom_site_fract_z
_atom_site_U_iso_or_equiv
_atom_site_adp_type
_atom_site_occupancy
_atom_site_symmetry_multiplicity
_atom_site_calc_flag
_atom_site_refinement_flags
Ru1 Ru 0.0000 0.227830(14) 0.7500 0.01420(8) Uani 1 2 d S
P1 P 0.46525(3) 0.20450(3) 0.68506(3) 0.01588(15) Uani 1 1 d .
P2 P 0.28571(3) 0.43179(3) 0.01691(3) 0.01677(16) Uani 1 1 d .
P3 P 0.27775(3) 0.53628(3) 0.12263(4) 0.01878(16) Uani 1 1 d .
N2 N -0.13257(9) 0.22575(11) 0.71778(12) 0.0244(5) Uani 1 1 d .
N3 N -0.01974(10) 0.11164(12) 0.85903(11) 0.0244(5) Uani 1 1 d .
N1 N 0.01702(9) 0.33954(11) 0.63392(12) 0.0243(6) Uani 1 1 d .
N5 N 0.5000 0.22757(15) 0.7500 0.0208(7) Uani 1 2 d S
N4 N 0.28015(9) 0.46503(10) 0.09038(10) 0.0186(5) Uani 1 1 d .
C1 C 0.01137(10) 0.29972(13) 0.67603(14) 0.0183(6) Uani 1 1 d .
C2 C -0.08477(11) 0.22690(13) 0.72850(12) 0.0172(6) Uani 1 1 d .
C3 C -0.01252(10) 0.15465(13) 0.82135(13) 0.0169(6) Uani 1 1 d .
C4 C 0.27652(13) 0.21330(15) 0.73038(18) 0.0367(8) Uani 1 1 d .
H1 H 0.2383 0.2152 0.7396 0.044 Uiso 1 1 calc R
C5 C 0.31459(14) 0.21324(18) 0.78334(17) 0.0464(10) Uani 1 1 d .
H5 H 0.3020 0.2156 0.8288 0.056 Uiso 1 1 calc R
C6 C 0.37167(13) 0.20972(16) 0.77026(15) 0.0365(8) Uani 1 1 d .
H6 H 0.3969 0.2102 0.8069 0.044 Uiso 1 1 calc R
C7 C 0.39121(11) 0.20555(13) 0.70345(14) 0.0207(6) Uani 1 1 d .
C8 C 0.51095(13) -0.00077(15) 0.60706(15) 0.0321(7) Uani 1 1 d .
H2 H 0.5202 -0.0426 0.5914 0.039 Uiso 1 1 calc R
C9 C 0.46591(14) 0.00778(15) 0.65071(16) 0.0378(8) Uani 1 1 d .
H7 H 0.4450 -0.0284 0.6648 0.045 Uiso 1 1 calc R
C10 C 0.45161(13) 0.06978(14) 0.67360(15) 0.0330(8) Uani 1 1 d .
H8 H 0.4211 0.0751 0.7031 0.040 Uiso 1 1 calc R
C11 C 0.48250(11) 0.12440(13) 0.65288(13) 0.0184(6) Uani 1 1 d .
C12 C 0.29560(13) 0.21053(18) 0.66330(18) 0.0446(9) Uani 1 1 d .
H4 H 0.2701 0.2117 0.6269 0.053 Uiso 1 1 calc R
C13 C 0.35237(12) 0.20606(17) 0.64976(17) 0.0397(9) Uani 1 1 d .
H3 H 0.3648 0.2034 0.6043 0.048 Uiso 1 1 calc R
C14 C 0.52854(11) 0.11493(14) 0.60905(14) 0.0262(7) Uani 1 1 d .
H10 H 0.5499 0.1507 0.5950 0.031 Uiso 1 1 calc R
C15 C 0.54238(12) 0.05253(15) 0.58654(16) 0.0333(8) Uani 1 1 d .
H9 H 0.5730 0.0465 0.5575 0.040 Uiso 1 1 calc R
C16 C 0.47530(10) 0.26234(13) 0.61675(12) 0.0146(6) Uani 1 1 d .
C17 C 0.48545(11) 0.32752(13) 0.63437(13) 0.0202(6) Uani 1 1 d .
H15 H 0.4890 0.3394 0.6806 0.024 Uiso 1 1 calc R
C18 C 0.49031(12) 0.37475(14) 0.58302(13) 0.0259(7) Uani 1 1 d .
H11 H 0.4963 0.4184 0.5949 0.031 Uiso 1 1 calc R
C19 C 0.48630(11) 0.35700(14) 0.51431(14) 0.0249(7) Uani 1 1 d .
H12 H 0.4909 0.3885 0.4800 0.030 Uiso 1 1 calc R
C20 C 0.47545(11) 0.29280(14) 0.49627(13) 0.0236(6) Uani 1 1 d .
H13 H 0.4721 0.2813 0.4499 0.028 Uiso 1 1 calc R
C21 C 0.46952(11) 0.24539(14) 0.54700(13) 0.0202(6) Uani 1 1 d .
H14 H 0.4617 0.2022 0.5347 0.024 Uiso 1 1 calc R
C22 C 0.37066(14) 0.56477(15) -0.14163(16) 0.0369(8) Uani 1 1 d .
H16 H 0.3881 0.5936 -0.1721 0.044 Uiso 1 1 calc R
C23 C 0.31385(15) 0.55373(15) -0.14644(16) 0.0368(8) Uani 1 1 d .
H25 H 0.2932 0.5746 -0.1808 0.044 Uiso 1 1 calc R
C24 C 0.28714(13) 0.51180(14) -0.10054(14) 0.0280(7) Uani 1 1 d .
H26 H 0.2488 0.5041 -0.1044 0.034 Uiso 1 1 calc R
C25 C 0.31797(12) 0.48122(13) -0.04862(13) 0.0204(6) Uani 1 1 d .
C26 C 0.33766(11) 0.54929(13) 0.17679(13) 0.0186(6) Uani 1 1 d .
C27 C 0.33926(12) 0.60236(13) 0.22241(14) 0.0233(6) Uani 1 1 d .
H22 H 0.3103 0.6329 0.2229 0.028 Uiso 1 1 calc R
C28 C 0.38433(12) 0.60917(14) 0.26700(13) 0.0242(7) Uani 1 1 d .
H21 H 0.3858 0.6447 0.2972 0.029 Uiso 1 1 calc R
C29 C 0.42699(12) 0.56352(14) 0.26681(13) 0.0237(7) Uani 1 1 d .
H17 H 0.4566 0.5677 0.2978 0.028 Uiso 1 1 calc R
C30 C 0.27115(14) 0.68966(15) -0.04844(17) 0.0417(9) Uani 1 1 d .
H18 H 0.2701 0.7192 -0.0850 0.050 Uiso 1 1 calc R
C31 C 0.22321(13) 0.65634(15) -0.02982(16) 0.0355(8) Uani 1 1 d .
H45 H 0.1899 0.6638 -0.0536 0.043 Uiso 1 1 calc R
C32 C 0.22439(12) 0.61184(14) 0.02399(14) 0.0265(7) Uani 1 1 d .
H44 H 0.1921 0.5891 0.0361 0.032 Uiso 1 1 calc R
C33 C 0.27424(12) 0.60111(13) 0.06019(14) 0.0221(6) Uani 1 1 d .
C34 C 0.42605(12) 0.51169(14) 0.22107(14) 0.0246(6) Uani 1 1 d .
H20 H 0.4554 0.4816 0.2205 0.029 Uiso 1 1 calc R
C35 C 0.38145(11) 0.50433(13) 0.17591(13) 0.0202(6) Uani 1 1 d .
H19 H 0.3808 0.4693 0.1450 0.024 Uiso 1 1 calc R
C36 C 0.40176(13) 0.53324(15) -0.09182(15) 0.0320(7) Uani 1 1 d .
H24 H 0.4404 0.5396 -0.0898 0.038 Uiso 1 1 calc R
C37 C 0.37589(12) 0.49208(14) -0.04467(14) 0.0258(7) Uani 1 1 d .
H23 H 0.3970 0.4717 -0.0104 0.031 Uiso 1 1 calc R
C38 C 0.21740(11) 0.40669(13) -0.01358(12) 0.0172(6) Uani 1 1 d .
C39 C 0.21221(11) 0.36473(13) -0.07034(14) 0.0235(6) Uani 1 1 d .
H31 H 0.2441 0.3506 -0.0937 0.028 Uiso 1 1 calc R
C40 C 0.15978(12) 0.34409(14) -0.09193(15) 0.0258(7) Uani 1 1 d .
H30 H 0.1565 0.3155 -0.1292 0.031 Uiso 1 1 calc R
C41 C 0.11242(12) 0.36600(14) -0.05815(14) 0.0252(7) Uani 1 1 d .
H29 H 0.0772 0.3525 -0.0731 0.030 Uiso 1 1 calc R
C42 C 0.11696(12) 0.40779(14) -0.00247(14) 0.0258(7) Uani 1 1 d .
H27 H 0.0848 0.4226 0.0199 0.031 Uiso 1 1 calc R
C43 C 0.16949(11) 0.42791(14) 0.02032(13) 0.0225(6) Uani 1 1 d .
H28 H 0.1725 0.4556 0.0583 0.027 Uiso 1 1 calc R
C44 C 0.32838(10) 0.35958(13) 0.02451(13) 0.0168(6) Uani 1 1 d .
C45 C 0.35209(11) 0.33136(14) -0.03465(13) 0.0212(6) Uani 1 1 d .
H36 H 0.3465 0.3506 -0.0777 0.025 Uiso 1 1 calc R
C46 C 0.38376(11) 0.27481(14) -0.02894(15) 0.0263(7) Uani 1 1 d .
H35 H 0.3994 0.2559 -0.0683 0.032 Uiso 1 1 calc R
C47 C 0.39235(11) 0.24617(14) 0.03486(15) 0.0265(7) Uani 1 1 d .
H34 H 0.4134 0.2078 0.0383 0.032 Uiso 1 1 calc R
C48 C 0.36999(11) 0.27403(14) 0.09335(14) 0.0236(6) Uani 1 1 d .
H33 H 0.3761 0.2546 0.1362 0.028 Uiso 1 1 calc R
C49 C 0.33826(10) 0.33098(13) 0.08886(13) 0.0196(6) Uani 1 1 d .
H32 H 0.3236 0.3500 0.1287 0.024 Uiso 1 1 calc R
C50 C 0.21800(11) 0.54254(13) 0.17909(13) 0.0201(6) Uani 1 1 d .
C51 C 0.20364(12) 0.48770(14) 0.21803(14) 0.0247(6) Uani 1 1 d .
H41 H 0.2225 0.4482 0.2112 0.030 Uiso 1 1 calc R
C52 C 0.16138(12) 0.49176(16) 0.26690(14) 0.0316(7) Uani 1 1 d .
H40 H 0.1524 0.4553 0.2936 0.038 Uiso 1 1 calc R
C53 C 0.13259(13) 0.54973(17) 0.27610(15) 0.0338(8) Uani 1 1 d .
H39 H 0.1040 0.5521 0.3087 0.041 Uiso 1 1 calc R
C54 C 0.14585(13) 0.60400(16) 0.23747(15) 0.0351(8) Uani 1 1 d .
H38 H 0.1258 0.6428 0.2435 0.042 Uiso 1 1 calc R
C55 C 0.18902(12) 0.60138(14) 0.18948(15) 0.0285(7) Uani 1 1 d .
H37 H 0.1986 0.6386 0.1643 0.034 Uiso 1 1 calc R
C56 C 0.32224(12) 0.63584(14) 0.04128(15) 0.0296(7) Uani 1 1 d .
H43 H 0.3555 0.6295 0.0656 0.035 Uiso 1 1 calc R
C57 C 0.32077(14) 0.67951(15) -0.01323(17) 0.0408(9) Uani 1 1 d .
H42 H 0.3531 0.7020 -0.0262 0.049 Uiso 1 1 calc R
O1 O 0.4051(6) -0.0778(8) 0.5641(8) 0.089(5) Uani 0.20 1 d P

loop_
_atom_site_aniso_label
_atom_site_aniso_U_11
_atom_site_aniso_U_22
_atom_site_aniso_U_33
_atom_site_aniso_U_23
_atom_site_aniso_U_13
_atom_site_aniso_U_12
Ru1 0.01271(15) 0.01373(15) 0.01616(15) 0.000 -0.00274(12) 0.000
P1 0.0155(4) 0.0178(4) 0.0144(3) -0.0010(3) 0.0023(3) -0.0018(3)
P2 0.0150(4) 0.0190(4) 0.0164(3) -0.0021(3) -0.0024(3) -0.0016(3)
P3 0.0166(4) 0.0192(4) 0.0205(4) -0.0035(3) -0.0044(3) 0.0017(3)
N2 0.0177(13) 0.0248(14) 0.0306(13) 0.0016(11) -0.0035(10) -0.0007(10)
N3 0.0274(14) 0.0243(14) 0.0214(12) 0.0019(11) -0.0048(10) -0.0010(11)
N1 0.0234(14) 0.0218(13) 0.0278(13) 0.0024(11) -0.0021(10) 0.0024(10)
N5 0.0268(18) 0.0200(17) 0.0158(15) 0.000 -0.0042(14) 0.000
N4 0.0199(12) 0.0178(12) 0.0179(11) -0.0021(10) -0.0040(9) -0.0003(10)
C1 0.0130(14) 0.0191(14) 0.0230(14) -0.0049(12) -0.0026(11) -0.0008(11)
C2 0.0228(16) 0.0139(14) 0.0150(13) -0.0007(11) -0.0003(11) -0.0009(12)
C3 0.0136(14) 0.0184(15) 0.0187(13) -0.0035(12) -0.0007(10) 0.0006(11)
C4 0.0172(16) 0.0295(19) 0.063(2) 0.0033(16) 0.0152(15) -0.0003(13)
C5 0.033(2) 0.070(3) 0.0364(19) 0.0181(18) 0.0226(16) 0.0166(18)
C6 0.0280(18) 0.057(2) 0.0247(16) 0.0127(15) 0.0099(13) 0.0166(16)
C7 0.0166(14) 0.0193(15) 0.0261(15) -0.0017(12) 0.0049(12) -0.0028(11)
C8 0.041(2) 0.0203(16) 0.0353(18) -0.0052(14) 0.0081(14) 0.0053(14)
C9 0.049(2) 0.0218(17) 0.0430(19) 0.0016(15) 0.0188(17) -0.0036(15)
C10 0.0390(19) 0.0242(17) 0.0360(18) -0.0013(14) 0.0173(14) -0.0033(14)
C11 0.0180(14) 0.0195(15) 0.0177(13) -0.0003(12) -0.0001(11) -0.0016(11)
C12 0.0177(17) 0.065(3) 0.051(2) -0.0201(18) -0.0018(15) -0.0079(16)
C13 0.0196(17) 0.065(2) 0.0346(18) -0.0209(17) 0.0048(14) -0.0080(16)
C14 0.0200(16) 0.0247(17) 0.0338(17) -0.0048(13) 0.0054(13) -0.0031(13)
C15 0.0240(17) 0.0288(18) 0.0471(19) -0.0112(15) 0.0125(15) 0.0000(14)
C16 0.0090(12) 0.0206(15) 0.0143(12) -0.0009(11) -0.0001(10) 0.0018(11)
C17 0.0225(16) 0.0224(16) 0.0156(13) -0.0010(12) -0.0024(11) -0.0001(12)
C18 0.0361(18) 0.0204(16) 0.0212(14) 0.0024(12) -0.0012(13) -0.0006(13)
C19 0.0271(17) 0.0291(17) 0.0186(14) 0.0081(12) -0.0022(12) 0.0009(13)
C20 0.0235(15) 0.0344(18) 0.0128(13) 0.0004(12) -0.0039(11) 0.0021(13)
C21 0.0187(15) 0.0241(16) 0.0178(14) -0.0038(12) -0.0020(11) -0.0025(12)
C22 0.055(2) 0.0226(17) 0.0329(18) -0.0018(14) 0.0143(16) -0.0109(16)
C23 0.055(2) 0.0273(19) 0.0280(17) 0.0083(14) -0.0017(16) -0.0002(16)
C24 0.0323(18) 0.0239(17) 0.0278(16) -0.0013(13) -0.0036(13) -0.0031(13)
C25 0.0254(16) 0.0173(15) 0.0183(14) -0.0031(11) -0.0021(12) -0.0035(12)
C26 0.0202(15) 0.0196(15) 0.0160(13) -0.0007(11) -0.0022(11) -0.0016(12)
C27 0.0237(16) 0.0199(15) 0.0261(15) -0.0060(12) -0.0025(12) 0.0011(12)
C28 0.0289(17) 0.0253(16) 0.0182(15) -0.0081(12) -0.0017(12) -0.0090(13)
C29 0.0200(15) 0.0291(17) 0.0219(15) -0.0008(12) -0.0056(11) -0.0079(13)
C30 0.048(2) 0.0287(19) 0.049(2) 0.0162(16) -0.0189(17) -0.0069(16)
C31 0.0310(18) 0.0343(19) 0.0413(19) 0.0072(15) -0.0151(15) 0.0064(15)
C32 0.0201(16) 0.0299(17) 0.0295(16) -0.0009(13) -0.0051(12) 0.0040(13)
C33 0.0251(16) 0.0184(15) 0.0228(15) -0.0031(12) -0.0060(12) 0.0033(12)
C34 0.0191(15) 0.0230(16) 0.0316(16) -0.0006(13) -0.0042(12) 0.0002(12)
C35 0.0191(15) 0.0219(15) 0.0196(14) -0.0040(12) -0.0004(11) -0.0037(12)
C36 0.0346(19) 0.0304(19) 0.0311(17) -0.0080(14) 0.0083(14) -0.0142(14)
C37 0.0284(17) 0.0262(17) 0.0228(15) -0.0068(13) 0.0009(12) -0.0088(13)
C38 0.0172(14) 0.0180(14) 0.0163(13) 0.0002(11) -0.0044(11) -0.0019(11)
C39 0.0208(15) 0.0213(16) 0.0282(16) -0.0031(12) -0.0044(12) 0.0014(12)
C40 0.0298(17) 0.0207(16) 0.0269(16) -0.0016(13) -0.0130(13) -0.0044(13)
C41 0.0201(15) 0.0280(17) 0.0276(16) 0.0131(13) -0.0138(12) -0.0095(13)
C42 0.0177(15) 0.0339(18) 0.0259(16) 0.0105(13) -0.0027(12) -0.0011(13)
C43 0.0224(16) 0.0268(16) 0.0183(14) 0.0003(12) -0.0036(12) -0.0008(13)
C44 0.0111(13) 0.0183(14) 0.0210(14) -0.0020(11) -0.0023(11) -0.0037(11)
C45 0.0155(15) 0.0298(17) 0.0182(14) -0.0017(12) -0.0018(11) -0.0024(12)
C46 0.0179(15) 0.0298(17) 0.0313(16) -0.0106(14) -0.0004(12) 0.0047(13)
C47 0.0194(16) 0.0243(16) 0.0358(17) -0.0027(13) -0.0040(13) 0.0042(12)
C48 0.0180(15) 0.0253(16) 0.0275(15) 0.0021(13) -0.0057(12) -0.0001(12)
C49 0.0154(14) 0.0245(16) 0.0190(14) -0.0037(12) -0.0001(11) -0.0055(12)
C50 0.0164(14) 0.0225(15) 0.0215(14) -0.0093(12) -0.0059(11) 0.0009(12)
C51 0.0215(16) 0.0268(17) 0.0258(15) -0.0074(13) -0.0036(12) -0.0001(13)
C52 0.0288(18) 0.0388(19) 0.0272(17) -0.0076(14) -0.0020(13) -0.0104(15)
C53 0.0262(18) 0.047(2) 0.0285(17) -0.0181(16) 0.0027(13) -0.0055(15)
C54 0.0298(18) 0.039(2) 0.0362(19) -0.0180(15) -0.0006(14) 0.0100(15)
C55 0.0312(17) 0.0253(17) 0.0292(16) -0.0071(13) -0.0030(13) 0.0043(13)
C56 0.0254(17) 0.0242(17) 0.0391(18) 0.0045(14) -0.0130(14) -0.0038(13)
C57 0.040(2) 0.0323(19) 0.050(2) 0.0140(16) -0.0188(16) -0.0136(16)
O1 0.057(10) 0.099(13) 0.111(13) 0.003(10) -0.029(9) -0.028(9)

loop_
_atom_type_symbol
_atom_type_description
_atom_type_scat_dispersion_real
_atom_type_scat_dispersion_imag
_atom_type_scat_source
C C 0.0033 0.0016 'International Tables Vol C Tables 4.2.6.8 and 6.1.1.4'
H H 0.0000 0.0000 'International Tables Vol C Tables 4.2.6.8 and 6.1.1.4'
N N 0.0061 0.0033 'International Tables Vol C Tables 4.2.6.8 and 6.1.1.4'
O O 0.0106 0.0060 'International Tables Vol C Tables 4.2.6.8 and 6.1.1.4'
P P 0.1023 0.0942 'International Tables Vol C Tables 4.2.6.8 and 6.1.1.4'
Ru Ru -1.2594 0.8363 'International Tables Vol C Tables 4.2.6.8 and 6.1.1.4'

loop_
_geom_angle_atom_site_label_1
_geom_angle_atom_site_label_2
_geom_angle_atom_site_label_3
_geom_angle
_geom_angle_site_symmetry_1
_geom_angle_site_symmetry_3
C3 Ru1 C3 86.92(14) 3_556 .
C3 Ru1 C2 90.01(10) 3_556 .
C3 Ru1 C2 89.23(10) . .
C3 Ru1 C2 89.23(10) 3_556 3_556
C3 Ru1 C2 90.01(10) . 3_556
C2 Ru1 C2 178.94(14) . 3_556
C3 Ru1 C1 178.27(10) 3_556 3_556
C3 Ru1 C1 91.70(10) . 3_556
C2 Ru1 C1 91.02(10) . 3_556
C2 Ru1 C1 89.73(10) 3_556 3_556
C3 Ru1 C1 91.70(10) 3_556 .
C3 Ru1 C1 178.27(10) . .
C2 Ru1 C1 89.73(10) . .
C2 Ru1 C1 91.02(10) 3_556 .
C1 Ru1 C1 89.70(14) 3_556 .
N5 P1 C16 108.82(13) . .
N5 P1 C11 115.28(13) . .
C16 P1 C11 108.19(12) . .
N5 P1 C7 110.74(9) . .
C16 P1 C7 105.65(12) . .
C11 P1 C7 107.70(12) . .
N4 P2 C25 115.58(12) . .
N4 P2 C44 108.97(12) . .
C25 P2 C44 105.98(12) . .
N4 P2 C38 109.85(12) . .
C25 P2 C38 108.35(12) . .
C44 P2 C38 107.81(12) . .
N4 P3 C26 109.75(12) . .
N4 P3 C33 114.34(12) . .
C26 P3 C33 108.82(13) . .
N4 P3 C50 109.47(12) . .
C26 P3 C50 105.39(12) . .
C33 P3 C50 108.67(13) . .
P1 N5 P1 145.3(2) . 3_656
P2 N4 P3 138.73(15) . .
N1 C1 Ru1 178.8(2) . .
N2 C2 Ru1 178.5(2) . .
N3 C3 Ru1 177.0(2) . .
C5 C4 C12 119.1(3) . .
C5 C4 H1 120.4 . .
C12 C4 H1 120.4 . .
C4 C5 C6 121.0(3) . .
C4 C5 H5 119.5 . .
C6 C5 H5 119.5 . .
C7 C6 C5 120.5(3) . .
C7 C6 H6 119.8 . .
C5 C6 H6 119.8 . .
C6 C7 C13 118.4(3) . .
C6 C7 P1 121.2(2) . .
C13 C7 P1 120.3(2) . .
C9 C8 C15 120.1(3) . .
C9 C8 H2 120.0 . .
C15 C8 H2 120.0 . .
C8 C9 C10 120.3(3) . .
C8 C9 H7 119.8 . .
C10 C9 H7 119.8 . .
C9 C10 C11 120.5(3) . .
C9 C10 H8 119.8 . .
C11 C10 H8 119.8 . .
C10 C11 C14 118.6(3) . .
C10 C11 P1 120.3(2) . .
C14 C11 P1 121.0(2) . .
C4 C12 C13 120.3(3) . .
C4 C12 H4 119.8 . .
C13 C12 H4 119.8 . .
C12 C13 C7 120.7(3) . .
C12 C13 H3 119.6 . .
C7 C13 H3 119.6 . .
C15 C14 C11 120.3(3) . .
C15 C14 H10 119.9 . .
C11 C14 H10 119.9 . .
C8 C15 C14 120.2(3) . .
C8 C15 H9 119.9 . .
C14 C15 H9 119.9 . .
C17 C16 C21 119.2(2) . .
C17 C16 P1 118.10(19) . .
C21 C16 P1 122.5(2) . .
C18 C17 C16 120.0(2) . .
C18 C17 H15 120.0 . .
C16 C17 H15 120.0 . .
C19 C18 C17 120.1(3) . .
C19 C18 H11 119.9 . .
C17 C18 H11 119.9 . .
C20 C19 C18 120.4(3) . .
C20 C19 H12 119.8 . .
C18 C19 H12 119.8 . .
C19 C20 C21 120.1(2) . .
C19 C20 H13 119.9 . .
C21 C20 H13 119.9 . .
C20 C21 C16 120.1(3) . .
C20 C21 H14 119.9 . .
C16 C21 H14 119.9 . .
C36 C22 C23 120.1(3) . .
C36 C22 H16 119.9 . .
C23 C22 H16 119.9 . .
C22 C23 C24 120.6(3) . .
C22 C23 H25 119.7 . .
C24 C23 H25 119.7 . .
C23 C24 C25 119.7(3) . .
C23 C24 H26 120.2 . .
C25 C24 H26 120.2 . .
C24 C25 C37 119.3(3) . .
C24 C25 P2 122.4(2) . .
C37 C25 P2 118.2(2) . .
C35 C26 C27 119.9(2) . .
C35 C26 P3 119.6(2) . .
C27 C26 P3 120.4(2) . .
C28 C27 C26 119.5(3) . .
C28 C27 H22 120.2 . .
C26 C27 H22 120.2 . .
C29 C28 C27 120.2(3) . .
C29 C28 H21 119.9 . .
C27 C28 H21 119.9 . .
C34 C29 C28 120.4(3) . .
C34 C29 H17 119.8 . .
C28 C29 H17 119.8 . .
C31 C30 C57 120.5(3) . .
C31 C30 H18 119.7 . .
C57 C30 H18 119.7 . .
C30 C31 C32 120.3(3) . .
C30 C31 H45 119.9 . .
C32 C31 H45 119.9 . .
C31 C32 C33 119.9(3) . .
C31 C32 H44 120.1 . .
C33 C32 H44 120.1 . .
C56 C33 C32 119.2(3) . .
C56 C33 P3 120.8(2) . .
C32 C33 P3 119.6(2) . .
C29 C34 C35 120.1(3) . .
C29 C34 H20 120.0 . .
C35 C34 H20 120.0 . .
C34 C35 C26 119.9(3) . .
C34 C35 H19 120.1 . .
C26 C35 H19 120.1 . .
C22 C36 C37 120.3(3) . .
C22 C36 H24 119.8 . .
C37 C36 H24 119.8 . .
C36 C37 C25 119.9(3) . .
C36 C37 H23 120.0 . .
C25 C37 H23 120.0 . .
C43 C38 C39 119.3(2) . .
C43 C38 P2 120.0(2) . .
C39 C38 P2 120.6(2) . .
C40 C39 C38 120.2(3) . .
C40 C39 H31 119.9 . .
C38 C39 H31 119.9 . .
C41 C40 C39 119.9(3) . .
C41 C40 H30 120.1 . .
C39 C40 H30 120.1 . .
C42 C41 C40 120.4(3) . .
C42 C41 H29 119.8 . .
C40 C41 H29 119.8 . .
C41 C42 C43 120.1(3) . .
C41 C42 H27 120.0 . .
C43 C42 H27 120.0 . .
C38 C43 C42 120.0(3) . .
C38 C43 H28 120.0 . .
C42 C43 H28 120.0 . .
C49 C44 C45 119.4(2) . .
C49 C44 P2 120.7(2) . .
C45 C44 P2 119.9(2) . .
C46 C45 C44 119.8(2) . .
C46 C45 H36 120.1 . .
C44 C45 H36 120.1 . .
C47 C46 C45 120.3(3) . .
C47 C46 H35 119.8 . .
C45 C46 H35 119.8 . .
C48 C47 C46 120.3(3) . .
C48 C47 H34 119.9 . .
C46 C47 H34 119.9 . .
C47 C48 C49 120.4(3) . .
C47 C48 H33 119.8 . .
C49 C48 H33 119.8 . .
C48 C49 C44 119.8(2) . .
C48 C49 H32 120.1 . .
C44 C49 H32 120.1 . .
C51 C50 C55 119.3(3) . .
C51 C50 P3 117.8(2) . .
C55 C50 P3 122.6(2) . .
C52 C51 C50 120.1(3) . .
C52 C51 H41 119.9 . .
C50 C51 H41 119.9 . .
C53 C52 C51 120.1(3) . .
C53 C52 H40 119.9 . .
C51 C52 H40 119.9 . .
C54 C53 C52 120.4(3) . .
C54 C53 H39 119.8 . .
C52 C53 H39 119.8 . .
C53 C54 C55 120.3(3) . .
C53 C54 H38 119.8 . .
C55 C54 H38 119.8 . .
C54 C55 C50 119.7(3) . .
C54 C55 H37 120.1 . .
C50 C55 H37 120.1 . .
C57 C56 C33 120.5(3) . .
C57 C56 H43 119.8 . .
C33 C56 H43 119.8 . .
C56 C57 C30 119.7(3) . .
C56 C57 H42 120.2 . .
C30 C57 H42 120.2 . .

loop_
_geom_bond_atom_site_label_1
_geom_bond_atom_site_label_2
_geom_bond_distance
_geom_bond_site_symmetry_2
Ru1 C3 2.053(3) 3_556
Ru1 C3 2.053(3) .
Ru1 C2 2.063(3) .
Ru1 C2 2.063(3) 3_556
Ru1 C1 2.065(3) 3_556
Ru1 C1 2.065(3) .
P1 N5 1.5766(11) .
P1 C16 1.787(3) .
P1 C11 1.794(3) .
P1 C7 1.800(3) .
P2 N4 1.580(2) .
P2 C25 1.792(3) .
P2 C44 1.794(3) .
P2 C38 1.806(3) .
P3 N4 1.581(2) .
P3 C26 1.791(3) .
P3 C33 1.792(3) .
P3 C50 1.800(3) .
N2 C2 1.158(3) .
N3 C3 1.152(3) .
N1 C1 1.157(3) .
N5 P1 1.5766(11) 3_656
C4 C5 1.369(4) .
C4 C12 1.376(4) .
C4 H1 0.9300 .
C5 C6 1.386(4) .
C5 H5 0.9300 .
C6 C7 1.377(4) .
C6 H6 0.9300 .
C7 C13 1.392(4) .
C8 C9 1.377(4) .
C8 C15 1.377(4) .
C8 H2 0.9300 .
C9 C10 1.381(4) .
C9 H7 0.9300 .
C10 C11 1.393(4) .
C10 H8 0.9300 .
C11 C14 1.400(4) .
C12 C13 1.381(4) .
C12 H4 0.9300 .
C13 H3 0.9300 .
C14 C15 1.383(4) .
C14 H10 0.9300 .
C15 H9 0.9300 .
C16 C17 1.392(4) .
C16 C21 1.400(3) .
C17 C18 1.388(4) .
C17 H15 0.9300 .
C18 C19 1.381(4) .
C18 H11 0.9300 .
C19 C20 1.378(4) .
C19 H12 0.9300 .
C20 C21 1.384(4) .
C20 H13 0.9300 .
C21 H14 0.9300 .
C22 C36 1.375(4) .
C22 C23 1.376(4) .
C22 H16 0.9300 .
C23 C24 1.387(4) .
C23 H25 0.9300 .
C24 C25 1.392(4) .
C24 H26 0.9300 .
C25 C37 1.400(4) .
C26 C35 1.389(4) .
C26 C27 1.396(4) .
C27 C28 1.385(4) .
C27 H22 0.9300 .
C28 C29 1.378(4) .
C28 H21 0.9300 .
C29 C34 1.378(4) .
C29 H17 0.9300 .
C30 C31 1.377(4) .
C30 C57 1.381(4) .
C30 H18 0.9300 .
C31 C32 1.381(4) .
C31 H45 0.9300 .
C32 C33 1.397(4) .
C32 H44 0.9300 .
C33 C56 1.394(4) .
C34 C35 1.384(4) .
C34 H20 0.9300 .
C35 H19 0.9300 .
C36 C37 1.384(4) .
C36 H24 0.9300 .
C37 H23 0.9300 .
C38 C43 1.386(4) .
C38 C39 1.397(4) .
C39 C40 1.384(4) .
C39 H31 0.9300 .
C40 C41 1.379(4) .
C40 H30 0.9300 .
C41 C42 1.377(4) .
C41 H29 0.9300 .
C42 C43 1.390(4) .
C42 H27 0.9300 .
C43 H28 0.9300 .
C44 C49 1.395(3) .
C44 C45 1.400(3) .
C45 C46 1.382(4) .
C45 H36 0.9300 .
C46 C47 1.381(4) .
C46 H35 0.9300 .
C47 C48 1.374(4) .
C47 H34 0.9300 .
C48 C49 1.388(4) .
C48 H33 0.9300 .
C49 H32 0.9300 .
C50 C51 1.390(4) .
C50 C55 1.398(4) .
C51 C52 1.384(4) .
C51 H41 0.9300 .
C52 C53 1.377(4) .
C52 H40 0.9300 .
C53 C54 1.371(4) .
C53 H39 0.9300 .
C54 C55 1.387(4) .
C54 H38 0.9300 .
C55 H37 0.9300 .
C56 C57 1.380(4) .
C56 H43 0.9300 .
C57 H42 0.9300 .

loop_
_geom_torsion_atom_site_label_1
_geom_torsion_atom_site_label_2
_geom_torsion_atom_site_label_3
_geom_torsion_atom_site_label_4
_geom_torsion
_geom_torsion_site_symmetry_1
_geom_torsion_site_symmetry_4
C16 P1 N5 P1 -146.73(9) . 3_656
C11 P1 N5 P1 -25.02(10) . 3_656
C7 P1 N5 P1 97.55(11) . 3_656
C25 P2 N4 P3 23.6(3) . .
C44 P2 N4 P3 142.7(2) . .
C38 P2 N4 P3 -99.4(2) . .
C26 P3 N4 P2 -115.7(2) . .
C33 P3 N4 P2 6.9(3) . .
C50 P3 N4 P2 129.1(2) . .
C3 Ru1 C1 N1 56(14) 3_556 .
C3 Ru1 C1 N1 19(16) . .
C2 Ru1 C1 N1 -34(14) . .
C2 Ru1 C1 N1 145(14) 3_556 .
C1 Ru1 C1 N1 -125(14) 3_556 .
C3 Ru1 C2 N2 108(10) 3_556 .
C3 Ru1 C2 N2 21(10) . .
C2 Ru1 C2 N2 64(10) 3_556 .
C1 Ru1 C2 N2 -71(10) 3_556 .
C1 Ru1 C2 N2 -161(10) . .
C3 Ru1 C3 N3 -14(4) 3_556 .
C2 Ru1 C3 N3 77(4) . .
C2 Ru1 C3 N3 -103(4) 3_556 .
C1 Ru1 C3 N3 167(4) 3_556 .
C1 Ru1 C3 N3 23(7) . .
C12 C4 C5 C6 -0.7(5) . .
C4 C5 C6 C7 -0.6(5) . .
C5 C6 C7 C13 1.1(5) . .
C5 C6 C7 P1 177.3(3) . .
N5 P1 C7 C6 -15.1(3) . .
C16 P1 C7 C6 -132.8(2) . .
C11 P1 C7 C6 111.8(3) . .
N5 P1 C7 C13 161.0(3) . .
C16 P1 C7 C13 43.4(3) . .
C11 P1 C7 C13 -72.1(3) . .
C15 C8 C9 C10 0.7(5) . .
C8 C9 C10 C11 0.0(5) . .
C9 C10 C11 C14 -0.6(4) . .
C9 C10 C11 P1 -177.9(2) . .
N5 P1 C11 C10 95.2(2) . .
C16 P1 C11 C10 -142.8(2) . .
C7 P1 C11 C10 -29.0(3) . .
N5 P1 C11 C14 -82.0(2) . .
C16 P1 C11 C14 40.1(3) . .
C7 P1 C11 C14 153.8(2) . .
C5 C4 C12 C13 1.6(5) . .
C4 C12 C13 C7 -1.2(5) . .
C6 C7 C13 C12 -0.1(5) . .
P1 C7 C13 C12 -176.4(3) . .
C10 C11 C14 C15 0.6(4) . .
P1 C11 C14 C15 177.8(2) . .
C9 C8 C15 C14 -0.7(5) . .
C11 C14 C15 C8 0.0(5) . .
N5 P1 C16 C17 -30.1(2) . .
C11 P1 C16 C17 -156.0(2) . .
C7 P1 C16 C17 88.9(2) . .
N5 P1 C16 C21 154.4(2) . .
C11 P1 C16 C21 28.5(2) . .
C7 P1 C16 C21 -86.6(2) . .
C21 C16 C17 C18 -0.7(4) . .
P1 C16 C17 C18 -176.3(2) . .
C16 C17 C18 C19 -1.4(4) . .
C17 C18 C19 C20 2.3(4) . .
C18 C19 C20 C21 -1.2(4) . .
C19 C20 C21 C16 -0.9(4) . .
C17 C16 C21 C20 1.8(4) . .
P1 C16 C21 C20 177.3(2) . .
C36 C22 C23 C24 1.2(5) . .
C22 C23 C24 C25 0.8(5) . .
C23 C24 C25 C37 -1.6(4) . .
C23 C24 C25 P2 174.8(2) . .
N4 P2 C25 C24 -103.8(2) . .
C44 P2 C25 C24 135.4(2) . .
C38 P2 C25 C24 19.9(3) . .
N4 P2 C25 C37 72.5(2) . .
C44 P2 C25 C37 -48.2(2) . .
C38 P2 C25 C37 -163.7(2) . .
N4 P3 C26 C35 10.4(3) . .
C33 P3 C26 C35 -115.4(2) . .
C50 P3 C26 C35 128.2(2) . .
N4 P3 C26 C27 -166.2(2) . .
C33 P3 C26 C27 67.9(2) . .
C50 P3 C26 C27 -48.5(3) . .
C35 C26 C27 C28 -0.8(4) . .
P3 C26 C27 C28 175.9(2) . .
C26 C27 C28 C29 -0.7(4) . .
C27 C28 C29 C34 1.8(4) . .
C57 C30 C31 C32 -0.6(5) . .
C30 C31 C32 C33 0.7(5) . .
C31 C32 C33 C56 0.1(4) . .
C31 C32 C33 P3 -172.3(2) . .
N4 P3 C33 C56 -98.9(2) . .
C26 P3 C33 C56 24.2(3) . .
C50 P3 C33 C56 138.5(2) . .
N4 P3 C33 C32 73.4(3) . .
C26 P3 C33 C32 -163.5(2) . .
C50 P3 C33 C32 -49.2(3) . .
C28 C29 C34 C35 -1.4(4) . .
C29 C34 C35 C26 0.0(4) . .
C27 C26 C35 C34 1.1(4) . .
P3 C26 C35 C34 -175.6(2) . .
C23 C22 C36 C37 -2.3(5) . .
C22 C36 C37 C25 1.5(4) . .
C24 C25 C37 C36 0.5(4) . .
P2 C25 C37 C36 -176.0(2) . .
N4 P2 C38 C43 11.5(3) . .
C25 P2 C38 C43 -115.6(2) . .
C44 P2 C38 C43 130.1(2) . .
N4 P2 C38 C39 -167.1(2) . .
C25 P2 C38 C39 65.8(2) . .
C44 P2 C38 C39 -48.5(2) . .
C43 C38 C39 C40 -0.7(4) . .
P2 C38 C39 C40 177.9(2) . .
C38 C39 C40 C41 1.2(4) . .
C39 C40 C41 C42 -0.7(4) . .
C40 C41 C42 C43 -0.4(4) . .
C39 C38 C43 C42 -0.4(4) . .
P2 C38 C43 C42 -179.0(2) . .
C41 C42 C43 C38 0.9(4) . .
N4 P2 C44 C49 17.2(2) . .
C25 P2 C44 C49 142.2(2) . .
C38 P2 C44 C49 -101.9(2) . .
N4 P2 C44 C45 -162.8(2) . .
C25 P2 C44 C45 -37.8(2) . .
C38 P2 C44 C45 78.0(2) . .
C49 C44 C45 C46 1.6(4) . .
P2 C44 C45 C46 -178.4(2) . .
C44 C45 C46 C47 -0.3(4) . .
C45 C46 C47 C48 -0.7(4) . .
C46 C47 C48 C49 0.4(4) . .
C47 C48 C49 C44 0.9(4) . .
C45 C44 C49 C48 -1.9(4) . .
P2 C44 C49 C48 178.1(2) . .
N4 P3 C50 C51 36.5(2) . .
C26 P3 C50 C51 -81.5(2) . .
C33 P3 C50 C51 162.0(2) . .
N4 P3 C50 C55 -149.2(2) . .
C26 P3 C50 C55 92.8(2) . .
C33 P3 C50 C55 -23.7(3) . .
C55 C50 C51 C52 -0.5(4) . .
P3 C50 C51 C52 174.0(2) . .
C50 C51 C52 C53 1.4(4) . .
C51 C52 C53 C54 -0.6(4) . .
C52 C53 C54 C55 -1.0(4) . .
C53 C54 C55 C50 1.9(4) . .
C51 C50 C55 C54 -1.1(4) . .
P3 C50 C55 C54 -175.3(2) . .
C32 C33 C56 C57 -1.0(4) . .
P3 C33 C56 C57 171.3(2) . .
C33 C56 C57 C30 1.1(5) . .
C31 C30 C57 C56 -0.3(5) . .
